data_7007305
loop_
_publ_author_name
'Zeng, Ming-Hua'
'Feng, Xiao-Long'
'Zhang, Wei-Xiong'
'Chen, Xiao-Ming'

_publ_section_title
;
 A robust microporous 3D cobalt(II) coordination polymer with new
 magnetically frustrated 2D lattices: single-crystal transformation and
 guest modulation of cooperative magnetic properties.
;
_journal_issue 44
_journal_name_full 'Dalton transactions (Cambridge, England : 2003)'
_journal_page_first 5294
_journal_page_last 5303
_journal_paper_doi 10.1039/b603337g
_journal_year 2006
_chemical_formula_moiety 'C10 H7 Co2 N O7, 2(H2 O)'
_chemical_formula_sum 'C10 H11 Co2 N O9'
_chemical_formula_weight 407.06
_chemical_name_systematic
;
?
;
_space_group_IT_number 15
_symmetry_cell_setting monoclinic
_symmetry_space_group_name_Hall '-C 2yc'
_symmetry_space_group_name_H-M 'C 1 2/c 1'
_atom_sites_solution_hydrogens geom
_atom_sites_solution_primary direct
_atom_sites_solution_secondary difmap
_audit_creation_method SHELXL-97
_cell_angle_alpha 90.00
_cell_angle_beta 128.707(19)
_cell_angle_gamma 90.00
_cell_formula_units_Z 8
_cell_length_a 23.617(16)
_cell_length_b 10.096(6)
_cell_length_c 14.994(12)
_cell_measurement_reflns_used 789
_cell_measurement_temperature 293(2)
_cell_measurement_theta_max 26.36
_cell_measurement_theta_min 2.30
_cell_volume 2790(3)
_computing_cell_refinement 'Bruker SMART'
_computing_data_collection 'Bruker SMART'
_computing_data_reduction 'Bruker SAINT'
_computing_molecular_graphics 'Bruker SHELXTL'
_computing_publication_material 'Bruker SHELXTL'
_computing_structure_refinement 'SHELXL-97 (Sheldrick, 1997)'
_computing_structure_solution 'SHELXS-97 (Sheldrick, 1990)'
_diffrn_ambient_temperature 293(2)
_diffrn_measured_fraction_theta_full 0.980
_diffrn_measured_fraction_theta_max 0.980
_diffrn_measurement_device_type 'CCD area detector'
_diffrn_measurement_method 'phi and omega scans'
_diffrn_radiation_monochromator graphite
_diffrn_radiation_source 'fine-focus sealed tube'
_diffrn_radiation_type MoK\a
_diffrn_radiation_wavelength 0.71073
_diffrn_reflns_av_R_equivalents 0.0549
_diffrn_reflns_av_sigmaI/netI 0.0559
_diffrn_reflns_limit_h_max 29
_diffrn_reflns_limit_h_min -19
_diffrn_reflns_limit_k_max 12
_diffrn_reflns_limit_k_min -12
_diffrn_reflns_limit_l_max 11
_diffrn_reflns_limit_l_min -18
_diffrn_reflns_number 6842
_diffrn_reflns_theta_full 26.00
_diffrn_reflns_theta_max 26.00
_diffrn_reflns_theta_min 2.30
_exptl_absorpt_coefficient_mu 2.424
_exptl_absorpt_correction_T_max 0.7596
_exptl_absorpt_correction_T_min 0.5938
_exptl_absorpt_correction_type multi-scan
_exptl_absorpt_process_details 'SADABS (Sheldrick, 1996)'
_exptl_crystal_colour purple
_exptl_crystal_density_diffrn 1.938
_exptl_crystal_density_method 'not measured'
_exptl_crystal_description block
_exptl_crystal_F_000 1632
_exptl_crystal_size_max 0.24
_exptl_crystal_size_mid 0.14
_exptl_crystal_size_min 0.12
_refine_diff_density_max 2.316
_refine_diff_density_min -1.040
_refine_diff_density_rms 0.412
_refine_ls_extinction_method none
_refine_ls_goodness_of_fit_ref 1.227
_refine_ls_hydrogen_treatment mixed
_refine_ls_matrix_type full
_refine_ls_number_parameters 225
_refine_ls_number_reflns 2685
_refine_ls_number_restraints 27
_refine_ls_restrained_S_all 1.242
_refine_ls_R_factor_all 0.0779
_refine_ls_R_factor_gt 0.0634
_refine_ls_shift/su_max 0.000
_refine_ls_shift/su_mean 0.000
_refine_ls_structure_factor_coef Fsqd
_refine_ls_weighting_details 'calc w=1/[\s^2^(Fo^2^)+(0.1113P)^2^+2.9668P] where P=(Fo^2^+2Fc^2^)/3'
_refine_ls_weighting_scheme calc
_refine_ls_wR_factor_gt 0.1723
_refine_ls_wR_factor_ref 0.1909
_reflns_number_gt 2149
_reflns_number_total 2685
_reflns_threshold_expression >2sigma(I)
_cod_data_source_file b603337g.txt
_cod_data_source_block 1.2H2O'@293k
_cod_depositor_comments
;
The following automatic conversions were performed:
'_symmetry_cell_setting' value 'Monoclinic' changed to 'monoclinic'
according to '/home/saulius/struct/CIF-dictionaries/cif_core.dic'
dictionary named 'cif_core.dic' version 2.4.1 from 2010-06-29.

Automatic conversion script
Id: cif_fix_enum 1527 2010-12-29 10:47:43Z saulius 
;
_cod_original_sg_symbol_H-M C2/c
_cod_database_code 7007305

loop_
_symmetry_equiv_pos_as_xyz
'x, y, z'
'-x, y, -z+1/2'
'x+1/2, y+1/2, z'
'-x+1/2, y+1/2, -z+1/2'
'-x, -y, -z'
'x, -y, z-1/2'
'-x+1/2, -y+1/2, -z'
'x+1/2, -y+1/2, z-1/2'

loop_
_atom_site_label
_atom_site_type_symbol
_atom_site_fract_x
_atom_site_fract_y
_atom_site_fract_z
_atom_site_U_iso_or_equiv
_atom_site_adp_type
_atom_site_occupancy
_atom_site_symmetry_multiplicity
_atom_site_calc_flag
_atom_site_refinement_flags
_atom_site_disorder_assembly
_atom_site_disorder_group
Co1 Co 0.24378(4) 0.72201(7) 0.10283(6) 0.0222(3) Uani 1 1 d . . .
Co2 Co 0.28476(4) 1.03236(7) 0.23654(6) 0.0289(3) Uani 1 1 d . . .
C1 C 0.3949(3) 0.8410(6) 0.2780(5) 0.0317(13) Uani 1 1 d . . .
C2 C 0.4769(3) 0.8233(6) 0.3498(5) 0.0314(13) Uani 1 1 d . . .
C3 C 0.5086(3) 0.7000(6) 0.3761(6) 0.0437(17) Uani 1 1 d . . .
H3A H 0.4797 0.6244 0.3485 0.052 Uiso 1 1 d R . .
C4 C 0.5825(3) 0.6898(6) 0.4426(6) 0.0425(16) Uani 1 1 d . . .
H4A H 0.6029 0.6056 0.4604 0.051 Uiso 1 1 d R . .
C5 C 0.5956(3) 0.9131(6) 0.4553(6) 0.0454(17) Uani 1 1 d . . .
H5A H 0.6253 0.9874 0.4810 0.054 Uiso 1 1 d R . .
C6 C 0.5218(3) 0.9310(6) 0.3911(6) 0.0469(18) Uani 1 1 d . . .
H6A H 0.5027 1.0162 0.3758 0.056 Uiso 1 1 d R . .
C7 C 0.2055(3) 0.8274(6) 0.2501(5) 0.0307(12) Uani 1 1 d D . .
C8 C 0.2031(8) 0.9482(9) 0.3090(12) 0.033(3) Uani 0.69(2) 1 d P A 1
H8A H 0.1580 0.9846 0.2441 0.040 Uiso 0.69(2) 1 d PR A 1
C9 C 0.2271(6) 0.8992(9) 0.4222(9) 0.041(3) Uani 0.69(2) 1 d P A 1
H9A H 0.2766 0.8675 0.4651 0.050 Uiso 0.69(2) 1 calc PR A 1
H9B H 0.1972 0.8235 0.4082 0.050 Uiso 0.69(2) 1 calc PR A 1
C8' C 0.2365(14) 0.924(2) 0.3549(19) 0.029(5) Uani 0.31(2) 1 d PDU A 2
H8'A H 0.2817 0.8884 0.4240 0.035 Uiso 0.31(2) 1 calc PR A 2
C9' C 0.1791(11) 0.9439(19) 0.3747(15) 0.029(6) Uani 0.31(2) 1 d P A 2
H9'A H 0.1423 1.0076 0.3211 0.034 Uiso 0.31(2) 1 calc PR A 2
H9'B H 0.1558 0.8608 0.3669 0.034 Uiso 0.31(2) 1 calc PR A 2
C10 C 0.2248(3) 0.9961(6) 0.4979(5) 0.0371(14) Uani 1 1 d . . .
N1 N 0.6268(3) 0.7936(5) 0.4830(4) 0.0304(11) Uani 1 1 d . . .
O1 O 0.3568(2) 0.7450(4) 0.2225(4) 0.0334(9) Uani 1 1 d . . .
O2 O 0.3755(2) 0.9557(4) 0.2815(4) 0.0433(11) Uani 1 1 d . . .
O3 O 0.2358(2) 0.8444(4) 0.2063(3) 0.0317(9) Uani 1 1 d . A .
O4 O 0.1747(2) 0.7228(4) 0.2417(4) 0.0393(10) Uani 1 1 d . . .
O5 O 0.2502(2) 1.0499(3) 0.3245(3) 0.0286(9) Uani 1 1 d . . .
O6 O 0.24014(19) 1.1190(4) 0.5030(3) 0.0264(8) Uani 1 1 d . . .
O7 O 0.2196(3) 0.9394(4) 0.5666(4) 0.0433(11) Uani 1 1 d . . .
O1W O 0.6070(11) 0.259(2) 0.506(2) 0.272(9) Uani 1 1 d DU . .
H1A H 0.5614(14) 0.273(3) 0.453(2) 0.326 Uiso 1 1 d D . .
H1B H 0.6460 0.3030 0.5350 0.326 Uiso 1 1 d RD . .
O2W O 0.4660(9) 0.2871(19) 0.3117(15) 0.273(10) Uani 1 1 d DU . .
H2A H 0.4717(9) 0.219(2) 0.2864(17) 0.327 Uiso 1 1 d D . .
H2B H 0.4305 0.2728 0.3161 0.327 Uiso 1 1 d RD . .

loop_
_atom_site_aniso_label
_atom_site_aniso_U_11
_atom_site_aniso_U_22
_atom_site_aniso_U_33
_atom_site_aniso_U_23
_atom_site_aniso_U_13
_atom_site_aniso_U_12
Co1 0.0177(4) 0.0236(4) 0.0243(4) -0.0008(3) 0.0127(3) -0.0013(3)
Co2 0.0272(5) 0.0257(4) 0.0386(5) -0.0043(3) 0.0228(4) -0.0012(3)
C1 0.023(3) 0.035(3) 0.032(3) -0.002(2) 0.015(2) 0.001(2)
C2 0.018(3) 0.035(3) 0.031(3) -0.004(2) 0.011(2) 0.000(2)
C3 0.019(3) 0.034(3) 0.061(4) -0.006(3) 0.016(3) -0.004(2)
C4 0.024(3) 0.033(3) 0.058(4) -0.004(3) 0.020(3) 0.003(2)
C5 0.020(3) 0.034(3) 0.058(4) 0.002(3) 0.012(3) -0.001(2)
C6 0.018(3) 0.034(3) 0.062(4) -0.002(3) 0.012(3) 0.001(2)
C7 0.031(3) 0.028(3) 0.039(3) -0.001(2) 0.026(3) 0.002(2)
C8 0.039(7) 0.024(5) 0.046(6) -0.001(4) 0.032(6) 0.001(4)
C9 0.041(7) 0.031(5) 0.049(6) -0.002(4) 0.026(6) -0.004(5)
C8' 0.019(8) 0.028(8) 0.042(9) 0.017(7) 0.020(7) 0.005(6)
C9' 0.022(12) 0.031(10) 0.024(9) -0.003(7) 0.010(8) -0.007(8)
C10 0.034(3) 0.035(3) 0.038(3) -0.003(3) 0.020(3) -0.003(3)
N1 0.020(2) 0.036(3) 0.030(2) 0.002(2) 0.0132(19) 0.0013(19)
O1 0.0198(19) 0.032(2) 0.038(2) -0.0047(18) 0.0130(17) -0.0010(16)
O2 0.022(2) 0.033(2) 0.066(3) -0.009(2) 0.023(2) -0.0022(17)
O3 0.034(2) 0.0286(19) 0.041(2) -0.0082(17) 0.0278(19) -0.0034(17)
O4 0.044(3) 0.030(2) 0.061(3) 0.0007(19) 0.041(2) 0.0013(19)
O5 0.026(2) 0.0230(18) 0.046(2) -0.0030(16) 0.0268(18) -0.0031(15)
O6 0.0253(19) 0.0274(18) 0.0262(18) 0.0008(15) 0.0159(16) 0.0020(15)
O7 0.051(3) 0.037(2) 0.038(2) -0.0025(19) 0.026(2) -0.010(2)
O1W 0.245(12) 0.265(12) 0.300(13) 0.031(9) 0.167(9) -0.025(8)
O2W 0.254(13) 0.271(13) 0.296(13) 0.034(9) 0.174(9) 0.014(8)

loop_
_atom_type_symbol
_atom_type_description
_atom_type_scat_dispersion_real
_atom_type_scat_dispersion_imag
_atom_type_scat_source
C C 0.0033 0.0016 'International Tables Vol C Tables 4.2.6.8 and 6.1.1.4'
H H 0.0000 0.0000 'International Tables Vol C Tables 4.2.6.8 and 6.1.1.4'
N N 0.0061 0.0033 'International Tables Vol C Tables 4.2.6.8 and 6.1.1.4'
O O 0.0106 0.0060 'International Tables Vol C Tables 4.2.6.8 and 6.1.1.4'
Co Co 0.3494 0.9721 'International Tables Vol C Tables 4.2.6.8 and 6.1.1.4'

loop_
_geom_angle_atom_site_label_1
_geom_angle_atom_site_label_2
_geom_angle_atom_site_label_3
_geom_angle
_geom_angle_site_symmetry_1
_geom_angle_site_symmetry_3
_geom_angle_publ_flag
O5 Co1 O3 96.74(17) 4_545 . ?
O5 Co1 O1 90.67(17) 4_545 . ?
O3 Co1 O1 87.49(17) . . ?
O5 Co1 O6 89.84(16) 4_545 4_545 ?
O3 Co1 O6 172.12(15) . 4_545 ?
O1 Co1 O6 88.11(16) . 4_545 ?
O5 Co1 O6 167.95(15) 4_545 6_575 ?
O3 Co1 O6 95.30(16) . 6_575 ?
O1 Co1 O6 89.33(16) . 6_575 ?
O6 Co1 O6 78.12(16) 4_545 6_575 ?
O5 Co1 N1 90.43(17) 4_545 8_465 ?
O3 Co1 N1 89.95(18) . 8_465 ?
O1 Co1 N1 177.31(17) . 8_465 ?
O6 Co1 N1 94.34(17) 4_545 8_465 ?
O6 Co1 N1 90.11(17) 6_575 8_465 ?
O5 Co2 O2 129.4(2) . . ?
O5 Co2 O7 122.2(2) . 6_575 ?
O2 Co2 O7 107.4(2) . 6_575 ?
O5 Co2 O4 99.01(16) . 4 ?
O2 Co2 O4 90.83(18) . 4 ?
O7 Co2 O4 88.88(19) 6_575 4 ?
O5 Co2 O3 79.79(15) . . ?
O2 Co2 O3 92.99(17) . . ?
O7 Co2 O3 88.44(18) 6_575 . ?
O4 Co2 O3 175.85(17) 4 . ?
O1 C1 O2 128.6(5) . . ?
O1 C1 C2 116.9(5) . . ?
O2 C1 C2 114.4(5) . . ?
C3 C2 C6 117.5(6) . . ?
C3 C2 C1 122.0(5) . . ?
C6 C2 C1 120.5(5) . . ?
C2 C3 C4 119.5(6) . . ?
C2 C3 H3A 120.0 . . ?
C4 C3 H3A 120.5 . . ?
N1 C4 C3 123.6(6) . . ?
N1 C4 H4A 118.1 . . ?
C3 C4 H4A 118.2 . . ?
N1 C5 C6 123.2(6) . . ?
N1 C5 H5A 118.2 . . ?
C6 C5 H5A 118.7 . . ?
C5 C6 C2 119.6(6) . . ?
C5 C6 H6A 120.0 . . ?
C2 C6 H6A 120.3 . . ?
O3 C7 O4 123.6(5) . . ?
O3 C7 C8 115.8(6) . . ?
O4 C7 C8 120.4(6) . . ?
O3 C7 C8' 112.0(9) . . ?
O4 C7 C8' 120.1(9) . . ?
C8 C7 C8' 25.5(7) . . ?
O5 C8 C9 110.5(10) . . ?
O5 C8 C7 111.2(7) . . ?
C9 C8 C7 105.5(9) . . ?
O5 C8 H8A 98.6 . . ?
C9 C8 H8A 131.9 . . ?
C7 C8 H8A 98.0 . . ?
C8 C9 C10 117.8(8) . . ?
C8 C9 H9A 107.8 . . ?
C10 C9 H9A 107.8 . . ?
C8 C9 H9B 107.8 . . ?
C10 C9 H9B 107.8 . . ?
H9A C9 H9B 107.2 . . ?
O5 C8' C9' 109.7(17) . . ?
O5 C8' C7 106.4(13) . . ?
C9' C8' C7 110.3(15) . . ?
O5 C8' H8'A 110.1 . . ?
C9' C8' H8'A 110.1 . . ?
C7 C8' H8'A 110.1 . . ?
C10 C9' C8' 103.4(15) . . ?
C10 C9' H9'A 111.1 . . ?
C8' C9' H9'A 111.1 . . ?
C10 C9' H9'B 111.1 . . ?
C8' C9' H9'B 111.1 . . ?
H9'A C9' H9'B 109.1 . . ?
O7 C10 O6 124.4(6) . . ?
O7 C10 C9 112.8(6) . . ?
O6 C10 C9 121.6(6) . . ?
O7 C10 C9' 118.5(8) . . ?
O6 C10 C9' 111.3(8) . . ?
C9 C10 C9' 37.8(8) . . ?
C5 N1 C4 116.5(5) . . ?
C5 N1 Co1 119.6(4) . 8_566 ?
C4 N1 Co1 123.6(4) . 8_566 ?
C1 O1 Co1 131.9(4) . . ?
C1 O2 Co2 134.3(4) . . ?
C7 O3 Co1 131.2(4) . . ?
C7 O3 Co2 115.2(4) . . ?
Co1 O3 Co2 113.57(18) . . ?
C7 O4 Co2 125.9(4) . 4_545 ?
C8 O5 C8' 27.7(7) . . ?
C8 O5 Co2 116.2(4) . . ?
C8' O5 Co2 113.8(8) . . ?
C8 O5 Co1 119.7(4) . 4 ?
C8' O5 Co1 122.6(7) . 4 ?
Co2 O5 Co1 122.00(19) . 4 ?
C10 O6 Co1 127.4(4) . 4 ?
C10 O6 Co1 130.4(4) . 6_576 ?
Co1 O6 Co1 101.88(16) 4 6_576 ?
C10 O7 Co2 126.0(4) . 6_576 ?
H1A O1W H1B 134.6 . . ?
H2A O2W H2B 108.9 . . ?

loop_
_geom_bond_atom_site_label_1
_geom_bond_atom_site_label_2
_geom_bond_distance
_geom_bond_site_symmetry_2
_geom_bond_publ_flag
Co1 O5 2.009(4) 4_545 ?
Co1 O3 2.082(4) . ?
Co1 O1 2.100(4) . ?
Co1 O6 2.121(4) 4_545 ?
Co1 O6 2.159(4) 6_575 ?
Co1 N1 2.163(5) 8_465 ?
Co2 O5 1.944(4) . ?
Co2 O2 1.958(5) . ?
Co2 O7 2.010(5) 6_575 ?
Co2 O4 2.080(4) 4 ?
Co2 O3 2.118(4) . ?
C1 O1 1.226(7) . ?
C1 O2 1.258(7) . ?
C1 C2 1.529(8) . ?
C2 C3 1.376(9) . ?
C2 C6 1.367(9) . ?
C3 C4 1.370(9) . ?
C3 H3A 0.9300 . ?
C4 N1 1.329(8) . ?
C4 H4A 0.9300 . ?
C5 N1 1.337(8) . ?
C5 C6 1.378(8) . ?
C5 H5A 0.9300 . ?
C6 H6A 0.9301 . ?
C7 O3 1.250(7) . ?
C7 O4 1.244(7) . ?
C7 C8 1.527(10) . ?
C7 C8' 1.587(16) . ?
C8 O5 1.423(11) . ?
C8 C9 1.497(17) . ?
C8 H8A 0.9600 . ?
C9 C10 1.526(12) . ?
C9 H9A 0.9700 . ?
C9 H9B 0.9700 . ?
C8' O5 1.45(2) . ?
C8' C9' 1.57(3) . ?
C8' H8'A 0.9800 . ?
C9' C10 1.538(18) . ?
C9' H9'A 0.9700 . ?
C9' H9'B 0.9700 . ?
C10 O7 1.249(8) . ?
C10 O6 1.281(7) . ?
N1 Co1 2.163(5) 8_566 ?
O4 Co2 2.080(4) 4_545 ?
O5 Co1 2.009(4) 4 ?
O6 Co1 2.121(4) 4 ?
O6 Co1 2.159(4) 6_576 ?
O7 Co2 2.010(5) 6_576 ?
O1W H1A 0.862(11) . ?
O1W H1B 0.8604 . ?
O2W H2A 0.839(11) . ?
O2W H2B 0.8939 . ?

loop_
_geom_hbond_atom_site_label_D
_geom_hbond_atom_site_label_H
_geom_hbond_atom_site_label_A
_geom_hbond_distance_DH
_geom_hbond_distance_HA
_geom_hbond_distance_DA
_geom_hbond_angle_DHA
_geom_hbond_site_symmetry_A
O2W H2A O2W 0.839(11) 2.740(9) 3.116(10) 109.1(11) 2_655
O2W H2B O4 0.89 2.12 2.963(13) 157.5 4_545
O1W H1B O7 0.86 2.03 2.87(2) 164.7 3_545
O1W H1A O2W 0.862(11) 1.90(2) 2.74(3) 165(5) .

loop_
_geom_torsion_atom_site_label_1
_geom_torsion_atom_site_label_2
_geom_torsion_atom_site_label_3
_geom_torsion_atom_site_label_4
_geom_torsion
_geom_torsion_site_symmetry_1
_geom_torsion_site_symmetry_2
_geom_torsion_site_symmetry_3
_geom_torsion_site_symmetry_4
_geom_torsion_publ_flag
O1 C1 C2 C3 -16.6(9) . . . . ?
O2 C1 C2 C3 165.5(6) . . . . ?
O1 C1 C2 C6 163.9(6) . . . . ?
O2 C1 C2 C6 -14.0(9) . . . . ?
C6 C2 C3 C4 0.8(11) . . . . ?
C1 C2 C3 C4 -178.7(6) . . . . ?
C2 C3 C4 N1 -1.1(12) . . . . ?
N1 C5 C6 C2 -2.1(13) . . . . ?
C3 C2 C6 C5 0.7(11) . . . . ?
C1 C2 C6 C5 -179.8(7) . . . . ?
O3 C7 C8 O5 -12.9(13) . . . . ?
O4 C7 C8 O5 171.3(7) . . . . ?
C8' C7 C8 O5 74(2) . . . . ?
O3 C7 C8 C9 -132.8(8) . . . . ?
O4 C7 C8 C9 51.5(12) . . . . ?
C8' C7 C8 C9 -45(2) . . . . ?
O5 C8 C9 C10 64.3(13) . . . . ?
C7 C8 C9 C10 -175.4(7) . . . . ?
O3 C7 C8' O5 37.6(18) . . . . ?
O4 C7 C8' O5 -164.7(10) . . . . ?
C8 C7 C8' O5 -66(2) . . . . ?
O3 C7 C8' C9' 156.5(14) . . . . ?
O4 C7 C8' C9' -46(2) . . . . ?
C8 C7 C8' C9' 52(2) . . . . ?
O5 C8' C9' C10 -82.0(18) . . . . ?
C7 C8' C9' C10 161.1(12) . . . . ?
C8 C9 C10 O7 155.5(9) . . . . ?
C8 C9 C10 O6 -36.5(13) . . . . ?
C8 C9 C10 C9' 47.9(14) . . . . ?
C8' C9' C10 O7 -128.2(12) . . . . ?
C8' C9' C10 O6 77.6(16) . . . . ?
C8' C9' C10 C9 -37.0(13) . . . . ?
C6 C5 N1 C4 1.7(11) . . . . ?
C6 C5 N1 Co1 -171.7(6) . . . 8_566 ?
C3 C4 N1 C5 -0.1(11) . . . . ?
C3 C4 N1 Co1 173.0(6) . . . 8_566 ?
O2 C1 O1 Co1 3.2(10) . . . . ?
C2 C1 O1 Co1 -174.4(4) . . . . ?
O5 Co1 O1 C1 -136.0(6) 4_545 . . . ?
O3 Co1 O1 C1 -39.2(6) . . . . ?
O6 Co1 O1 C1 134.2(6) 4_545 . . . ?
O6 Co1 O1 C1 56.1(6) 6_575 . . . ?
N1 Co1 O1 C1 -22(4) 8_465 . . . ?
O1 C1 O2 Co2 16.5(11) . . . . ?
C2 C1 O2 Co2 -165.9(5) . . . . ?
O5 Co2 O2 C1 88.8(6) . . . . ?
O7 Co2 O2 C1 -79.8(6) 6_575 . . . ?
O4 Co2 O2 C1 -168.8(6) 4 . . . ?
O3 Co2 O2 C1 9.5(6) . . . . ?
O4 C7 O3 Co1 3.2(9) . . . . ?
C8 C7 O3 Co1 -172.4(7) . . . . ?
C8' C7 O3 Co1 160.0(11) . . . . ?
O4 C7 O3 Co2 -179.4(5) . . . . ?
C8 C7 O3 Co2 5.0(9) . . . . ?
C8' C7 O3 Co2 -22.6(12) . . . . ?
O5 Co1 O3 C7 -35.0(5) 4_545 . . . ?
O1 Co1 O3 C7 -125.4(5) . . . . ?
O6 Co1 O3 C7 178.5(9) 4_545 . . . ?
O6 Co1 O3 C7 145.6(5) 6_575 . . . ?
N1 Co1 O3 C7 55.5(5) 8_465 . . . ?
O5 Co1 O3 Co2 147.56(19) 4_545 . . . ?
O1 Co1 O3 Co2 57.2(2) . . . . ?
O6 Co1 O3 Co2 1.1(13) 4_545 . . . ?
O6 Co1 O3 Co2 -31.9(2) 6_575 . . . ?
N1 Co1 O3 Co2 -122.0(2) 8_465 . . . ?
O5 Co2 O3 C7 2.5(4) . . . . ?
O2 Co2 O3 C7 132.0(4) . . . . ?
O7 Co2 O3 C7 -120.6(4) 6_575 . . . ?
O4 Co2 O3 C7 -71(2) 4 . . . ?
O5 Co2 O3 Co1 -179.6(2) . . . . ?
O2 Co2 O3 Co1 -50.1(2) . . . . ?
O7 Co2 O3 Co1 57.3(2) 6_575 . . . ?
O4 Co2 O3 Co1 107(2) 4 . . . ?
O3 C7 O4 Co2 45.3(8) . . . 4_545 ?
C8 C7 O4 Co2 -139.4(7) . . . 4_545 ?
C8' C7 O4 Co2 -109.8(12) . . . 4_545 ?
C9 C8 O5 C8' 40(2) . . . . ?
C7 C8 O5 C8' -76.8(18) . . . . ?
C9 C8 O5 Co2 131.9(7) . . . . ?
C7 C8 O5 Co2 15.1(12) . . . . ?
C9 C8 O5 Co1 -64.5(11) . . . 4 ?
C7 C8 O5 Co1 178.7(6) . . . 4 ?
C9' C8' O5 C8 -54(2) . . . . ?
C7 C8' O5 C8 65.6(16) . . . . ?
C9' C8' O5 Co2 -155.1(11) . . . . ?
C7 C8' O5 Co2 -35.7(18) . . . . ?
C9' C8' O5 Co1 39(2) . . . 4 ?
C7 C8' O5 Co1 158.1(7) . . . 4 ?
O2 Co2 O5 C8 -95.5(7) . . . . ?
O7 Co2 O5 C8 71.5(7) 6_575 . . . ?
O4 Co2 O5 C8 165.9(7) 4 . . . ?
O3 Co2 O5 C8 -10.1(7) . . . . ?
O2 Co2 O5 C8' -65.0(11) . . . . ?
O7 Co2 O5 C8' 102.1(11) 6_575 . . . ?
O4 Co2 O5 C8' -163.6(11) 4 . . . ?
O3 Co2 O5 C8' 20.5(11) . . . . ?
O2 Co2 O5 Co1 101.3(3) . . . 4 ?
O7 Co2 O5 Co1 -91.7(3) 6_575 . . 4 ?
O4 Co2 O5 Co1 2.7(3) 4 . . 4 ?
O3 Co2 O5 Co1 -173.3(3) . . . 4 ?
O7 C10 O6 Co1 176.2(5) . . . 4 ?
C9 C10 O6 Co1 9.6(9) . . . 4 ?
C9' C10 O6 Co1 -31.4(11) . . . 4 ?
O7 C10 O6 Co1 -12.1(9) . . . 6_576 ?
C9 C10 O6 Co1 -178.7(6) . . . 6_576 ?
C9' C10 O6 Co1 140.4(10) . . . 6_576 ?
O6 C10 O7 Co2 -40.4(9) . . . 6_576 ?
C9 C10 O7 Co2 127.2(6) . . . 6_576 ?
C9' C10 O7 Co2 168.9(10) . . . 6_576 ?
